data_4312300
loop_
_publ_author_name
'Andrey Yu. Kovalevsky'
'Milan Gembicky'
'Philip Coppens'

_publ_section_title
;
 Cu(I)(2,9-Bis(trifluoromethyl)-1,10-phenanthroline)2+ Complexes:
 Correlation between Solid-State Structure and Photoluminescent Properties
;
_journal_name_full 'Inorganic Chemistry'
_journal_page_first 8282
_journal_page_last 8289
_journal_paper_doi 10.1021/ic049638s
_journal_volume 43
_journal_year 2004
_chemical_formula_sum 'C44 H22 Cu F12 N5 O5 S'
_chemical_formula_weight 1024.27
_chemical_name_systematic
; 
 ? 
;
_space_group_IT_number 61
_symmetry_cell_setting orthorhombic
_symmetry_space_group_name_Hall '-P 2ac 2ab'
_symmetry_space_group_name_H-M 'P b c a'
_atom_sites_solution_hydrogens geom
_atom_sites_solution_primary direct
_atom_sites_solution_secondary difmap
_audit_creation_method SHELXL-97
_cell_angle_alpha 90.00
_cell_angle_beta 90.00
_cell_angle_gamma 90.00
_cell_formula_units_Z 8
_cell_length_a 27.0527(9)
_cell_length_b 10.5537(3)
_cell_length_c 28.2487(9)
_cell_measurement_reflns_used ****
_cell_measurement_temperature 90(2)
_cell_measurement_theta_max 24.87
_cell_measurement_theta_min 2.19
_cell_volume 8065.2(4)
_computing_cell_refinement 'Bruker SMART'
_computing_data_collection 'Bruker SMART'
_computing_data_reduction 'Bruker SAINT'
_computing_molecular_graphics 'Bruker SHELXTL'
_computing_publication_material 'Bruker SHELXTL'
_computing_structure_refinement 'SHELXL-97 (Sheldrick, 1997)'
_computing_structure_solution 'SHELXS-97 (Sheldrick, 1990)'
_diffrn_ambient_temperature 90(2)
_diffrn_measured_fraction_theta_full 0.999
_diffrn_measured_fraction_theta_max 0.999
_diffrn_measurement_device_type 'CCD area detector'
_diffrn_measurement_method 'phi and omega scans'
_diffrn_radiation_monochromator graphite
_diffrn_radiation_source 'fine-focus sealed tube'
_diffrn_radiation_type MoK\a
_diffrn_radiation_wavelength 0.71073
_diffrn_reflns_av_R_equivalents 0.0440
_diffrn_reflns_av_sigmaI/netI 0.0213
_diffrn_reflns_limit_h_max 32
_diffrn_reflns_limit_h_min -32
_diffrn_reflns_limit_k_max 12
_diffrn_reflns_limit_k_min -12
_diffrn_reflns_limit_l_max 33
_diffrn_reflns_limit_l_min -33
_diffrn_reflns_number 73750
_diffrn_reflns_theta_full 25.02
_diffrn_reflns_theta_max 25.02
_diffrn_reflns_theta_min 1.63
_exptl_absorpt_coefficient_mu 0.705
_exptl_absorpt_correction_T_max 0.9328
_exptl_absorpt_correction_T_min 0.7194
_exptl_absorpt_correction_type none
_exptl_crystal_density_diffrn 1.687
_exptl_crystal_density_meas 0
_exptl_crystal_density_method 'not measured'
_exptl_crystal_F_000 4112
_exptl_crystal_size_max 0.50
_exptl_crystal_size_mid 0.13
_exptl_crystal_size_min 0.10
_refine_diff_density_max 0.732
_refine_diff_density_min -0.473
_refine_diff_density_rms 0.083
_refine_ls_extinction_coef 0.00281(15)
_refine_ls_extinction_expression Fc^*^=kFc[1+0.001xFc^2^\l^3^/sin(2\q)]^-1/4^
_refine_ls_extinction_method SHELXL
_refine_ls_goodness_of_fit_ref 1.200
_refine_ls_hydrogen_treatment mixed
_refine_ls_matrix_type full
_refine_ls_number_parameters 615
_refine_ls_number_reflns 7114
_refine_ls_number_restraints 0
_refine_ls_restrained_S_all 1.200
_refine_ls_R_factor_all 0.0592
_refine_ls_R_factor_gt 0.0378
_refine_ls_shift/su_max 0.002
_refine_ls_shift/su_mean 0.000
_refine_ls_structure_factor_coef Fsqd
_refine_ls_weighting_details 'calc w=1/[\s^2^(Fo^2^)+(0.0444P)^2^+14.8243P] where P=(Fo^2^+2Fc^2^)/3'
_refine_ls_weighting_scheme calc
_refine_ls_wR_factor_gt 0.0938
_refine_ls_wR_factor_ref 0.1212
_reflns_number_gt 5685
_reflns_number_total 7114
_reflns_threshold_expression >2sigma(I)
_cod_data_source_file ic049638ssi20040318_110532.cif
_cod_data_source_block cuf6aqab
_cod_depositor_comments
;
The following automatic conversions were performed:
'_symmetry_cell_setting' value 'Orthorhombic' changed to 'orthorhombic'
according to '/home/saulius/struct/CIF-dictionaries/cif_core.dic'
dictionary named 'cif_core.dic' version 2.4.1 from 2010-06-29.

Automatic conversion script
Id: cif_fix_enum 1527 2010-12-29 10:47:43Z saulius 
;
_cod_database_code 4312300

loop_
_symmetry_equiv_pos_as_xyz
'x, y, z'
'-x+1/2, -y, z+1/2'
'-x, y+1/2, -z+1/2'
'x+1/2, -y+1/2, -z'
'-x, -y, -z'
'x-1/2, y, -z-1/2'
'x, -y-1/2, z-1/2'
'-x-1/2, y-1/2, z'

loop_
_atom_site_label
_atom_site_type_symbol
_atom_site_fract_x
_atom_site_fract_y
_atom_site_fract_z
_atom_site_U_iso_or_equiv
_atom_site_adp_type
_atom_site_occupancy
_atom_site_symmetry_multiplicity
_atom_site_calc_flag
_atom_site_refinement_flags
_atom_site_disorder_assembly
_atom_site_disorder_group
Cu1 Cu 0.347225(14) 0.26499(4) 0.221912(13) 0.02176(13) Uani 1 1 d . . .
S1 S 0.69999(3) 0.20488(7) 0.03454(3) 0.02295(19) Uani 1 1 d . . .
F1 F 0.43081(10) 0.3854(3) 0.30375(8) 0.0637(7) Uani 1 1 d . . .
F2 F 0.50541(9) 0.3522(3) 0.28155(10) 0.0675(8) Uani 1 1 d . . .
F3 F 0.44794(10) 0.2182(2) 0.26676(9) 0.0584(7) Uani 1 1 d . . .
F4 F 0.19227(8) 0.2280(2) 0.15189(9) 0.0500(6) Uani 1 1 d . . .
F5 F 0.25346(8) 0.10344(19) 0.16656(7) 0.0397(5) Uani 1 1 d . . .
F6 F 0.23575(7) 0.25378(19) 0.21496(7) 0.0364(5) Uani 1 1 d . . .
F7 F 0.42165(11) 0.0898(2) 0.16546(8) 0.0613(8) Uani 1 1 d . . .
F8 F 0.34998(9) 0.0341(3) 0.14156(7) 0.0592(7) Uani 1 1 d . . .
F9 F 0.40709(8) -0.10398(19) 0.14980(7) 0.0374(5) Uani 1 1 d . . .
F10 F 0.26822(10) 0.4927(2) 0.25283(8) 0.0535(7) Uani 1 1 d . . .
F11 F 0.34431(9) 0.54381(19) 0.26314(8) 0.0440(6) Uani 1 1 d . . .
F12 F 0.28938(7) 0.60665(17) 0.31200(7) 0.0329(5) Uani 1 1 d . . .
O1 O 0.58084(10) -0.2947(2) -0.06183(9) 0.0368(6) Uani 1 1 d . . .
O2 O 0.51940(9) 0.1863(2) -0.04154(8) 0.0346(6) Uani 1 1 d . . .
O3 O 0.67850(10) 0.3277(2) 0.02511(9) 0.0385(6) Uani 1 1 d . . .
O4 O 0.74885(9) 0.1880(3) 0.01426(8) 0.0382(6) Uani 1 1 d . . .
O5 O 0.69738(8) 0.1690(2) 0.08390(7) 0.0256(5) Uani 1 1 d . . .
N1 N 0.40511(10) 0.3800(2) 0.20159(9) 0.0244(6) Uani 1 1 d . . .
N2 N 0.31584(10) 0.3334(2) 0.16223(9) 0.0230(6) Uani 1 1 d . . .
N3 N 0.35560(9) 0.0812(2) 0.24255(9) 0.0209(6) Uani 1 1 d . . .
N4 N 0.32346(9) 0.2879(2) 0.29013(9) 0.0208(5) Uani 1 1 d . . .
C1 C 0.44824(13) 0.4070(3) 0.22219(13) 0.0335(8) Uani 1 1 d . . .
C2 C 0.48154(15) 0.4949(4) 0.20451(16) 0.0455(10) Uani 1 1 d . . .
H2A H 0.5120 0.5102 0.2202 0.055 Uiso 1 1 calc R . .
C3 C 0.46982(16) 0.5590(4) 0.16412(15) 0.0464(10) Uani 1 1 d . . .
H3A H 0.4921 0.6202 0.1517 0.056 Uiso 1 1 calc R . .
C4 C 0.42495(15) 0.5348(3) 0.14091(13) 0.0361(9) Uani 1 1 d . . .
C5 C 0.41041(18) 0.5965(3) 0.09822(14) 0.0444(10) Uani 1 1 d . . .
H5A H 0.4314 0.6590 0.0847 0.053 Uiso 1 1 calc R . .
C6 C 0.36783(18) 0.5681(3) 0.07689(12) 0.0432(10) Uani 1 1 d . . .
H6A H 0.3596 0.6090 0.0480 0.052 Uiso 1 1 calc R . .
C7 C 0.33406(15) 0.4766(3) 0.09678(11) 0.0332(8) Uani 1 1 d . . .
C8 C 0.28915(16) 0.4447(4) 0.07591(12) 0.0411(10) Uani 1 1 d . . .
H8A H 0.2803 0.4800 0.0462 0.049 Uiso 1 1 calc R . .
C9 C 0.25785(15) 0.3624(4) 0.09827(12) 0.0389(9) Uani 1 1 d . . .
H9A H 0.2270 0.3404 0.0844 0.047 Uiso 1 1 calc R . .
C10 C 0.27208(12) 0.3110(3) 0.14209(11) 0.0279(7) Uani 1 1 d . . .
C11 C 0.39338(13) 0.4432(3) 0.16131(11) 0.0265(7) Uani 1 1 d . . .
C12 C 0.34653(13) 0.4160(3) 0.13962(11) 0.0254(7) Uani 1 1 d . . .
C13 C 0.45852(14) 0.3390(4) 0.26807(15) 0.0436(10) Uani 1 1 d . . .
C14 C 0.23857(13) 0.2239(3) 0.16909(13) 0.0331(8) Uani 1 1 d . . .
C15 C 0.37211(11) -0.0209(3) 0.21965(11) 0.0227(7) Uani 1 1 d . . .
C16 C 0.37571(12) -0.1411(3) 0.24009(11) 0.0259(7) Uani 1 1 d . . .
H16A H 0.3877 -0.2111 0.2224 0.031 Uiso 1 1 calc R . .
C17 C 0.36144(12) -0.1555(3) 0.28643(11) 0.0256(7) Uani 1 1 d . . .
H17A H 0.3634 -0.2363 0.3011 0.031 Uiso 1 1 calc R . .
C18 C 0.34406(11) -0.0513(3) 0.31203(11) 0.0229(7) Uani 1 1 d . . .
C19 C 0.32868(12) -0.0599(3) 0.36071(11) 0.0253(7) Uani 1 1 d . . .
H19A H 0.3280 -0.1401 0.3759 0.030 Uiso 1 1 calc R . .
C20 C 0.31519(12) 0.0445(3) 0.38490(11) 0.0261(7) Uani 1 1 d . . .
H20A H 0.3058 0.0371 0.4172 0.031 Uiso 1 1 calc R . .
C21 C 0.31476(11) 0.1666(3) 0.36279(10) 0.0227(7) Uani 1 1 d . . .
C22 C 0.30286(11) 0.2780(3) 0.38703(11) 0.0250(7) Uani 1 1 d . . .
H22A H 0.2963 0.2754 0.4200 0.030 Uiso 1 1 calc R . .
C23 C 0.30067(11) 0.3907(3) 0.36328(11) 0.0251(7) Uani 1 1 d . . .
H23A H 0.2930 0.4672 0.3794 0.030 Uiso 1 1 calc R . .
C24 C 0.31008(11) 0.3902(3) 0.31462(11) 0.0225(7) Uani 1 1 d . . .
C25 C 0.34234(11) 0.0663(3) 0.28866(10) 0.0196(6) Uani 1 1 d . . .
C26 C 0.32634(11) 0.1768(3) 0.31434(10) 0.0200(6) Uani 1 1 d . . .
C27 C 0.38764(13) -0.0001(3) 0.16893(12) 0.0314(8) Uani 1 1 d . . .
C28 C 0.30335(13) 0.5085(3) 0.28588(11) 0.0286(7) Uani 1 1 d . . .
C29 C 0.56688(13) -0.1855(3) -0.05748(11) 0.0275(7) Uani 1 1 d . . .
C30 C 0.51699(12) -0.1456(3) -0.07343(11) 0.0288(8) Uani 1 1 d . . .
C31 C 0.48561(14) -0.2359(4) -0.09318(12) 0.0379(9) Uani 1 1 d . . .
H31A H 0.4965 -0.3210 -0.0967 0.045 Uiso 1 1 calc R . .
C32 C 0.43871(15) -0.2016(4) -0.10770(13) 0.0454(10) Uani 1 1 d . . .
H32A H 0.4170 -0.2639 -0.1203 0.055 Uiso 1 1 calc R . .
C33 C 0.42317(14) -0.0776(5) -0.10399(13) 0.0474(11) Uani 1 1 d . . .
H33A H 0.3910 -0.0548 -0.1145 0.057 Uiso 1 1 calc R . .
C34 C 0.45409(13) 0.0142(4) -0.08506(12) 0.0377(9) Uani 1 1 d . . .
H34A H 0.4434 0.0997 -0.0830 0.045 Uiso 1 1 calc R . .
C35 C 0.50112(12) -0.0204(3) -0.06910(11) 0.0285(7) Uani 1 1 d . . .
C36 C 0.53344(12) 0.0772(3) -0.04715(10) 0.0251(7) Uani 1 1 d . . .
C37 C 0.58375(11) 0.0378(3) -0.03114(10) 0.0217(6) Uani 1 1 d . . .
C38 C 0.61483(12) 0.1269(3) -0.01049(10) 0.0221(7) Uani 1 1 d . . .
H38A H 0.6040 0.2120 -0.0069 0.026 Uiso 1 1 calc R . .
C39 C 0.66135(11) 0.0925(3) 0.00481(10) 0.0211(6) Uani 1 1 d . . .
C40 C 0.67768(11) -0.0325(3) -0.00023(11) 0.0232(7) Uani 1 1 d . . .
H40A H 0.7098 -0.0559 0.0102 0.028 Uiso 1 1 calc R . .
C41 C 0.64675(12) -0.1220(3) -0.02050(11) 0.0236(7) Uani 1 1 d . . .
H41A H 0.6577 -0.2071 -0.0238 0.028 Uiso 1 1 calc R . .
C42 C 0.59975(12) -0.0881(3) -0.03609(10) 0.0225(7) Uani 1 1 d . . .
N1S N 0.43270(14) 0.1432(5) 0.39269(17) 0.0691(12) Uani 1 1 d . . .
C1S C 0.4234(2) 0.0104(5) 0.46906(15) 0.0600(13) Uani 1 1 d . . .
H1SA H 0.4533 -0.0400 0.4743 0.090 Uiso 1 1 calc R . .
H1SB H 0.3949 -0.0462 0.4656 0.090 Uiso 1 1 calc R . .
H1SC H 0.4181 0.0669 0.4961 0.090 Uiso 1 1 calc R . .
C2S C 0.42912(14) 0.0851(4) 0.42647(17) 0.0473(10) Uani 1 1 d . . .

loop_
_atom_site_aniso_label
_atom_site_aniso_U_11
_atom_site_aniso_U_22
_atom_site_aniso_U_33
_atom_site_aniso_U_23
_atom_site_aniso_U_13
_atom_site_aniso_U_12
Cu1 0.0287(2) 0.0208(2) 0.0158(2) 0.00459(15) 0.00065(15) -0.00193(15)
S1 0.0312(4) 0.0213(4) 0.0163(4) -0.0013(3) -0.0016(3) -0.0050(3)
F1 0.0663(17) 0.087(2) 0.0374(13) 0.0079(13) -0.0072(12) 0.0123(15)
F2 0.0358(13) 0.086(2) 0.0812(19) 0.0129(16) -0.0265(13) -0.0122(13)
F3 0.0599(16) 0.0474(15) 0.0678(17) 0.0196(12) -0.0297(13) -0.0075(12)
F4 0.0303(11) 0.0574(15) 0.0624(15) -0.0165(12) -0.0127(11) -0.0025(10)
F5 0.0429(12) 0.0302(11) 0.0460(12) -0.0087(9) 0.0066(10) -0.0031(9)
F6 0.0344(11) 0.0414(12) 0.0334(11) -0.0126(9) 0.0058(9) -0.0092(9)
F7 0.094(2) 0.0451(14) 0.0447(14) -0.0100(11) 0.0397(13) -0.0273(14)
F8 0.0673(16) 0.088(2) 0.0220(11) 0.0102(12) 0.0040(10) 0.0397(15)
F9 0.0501(13) 0.0327(11) 0.0293(11) -0.0066(9) 0.0084(9) 0.0091(9)
F10 0.0841(18) 0.0273(11) 0.0490(13) 0.0036(10) -0.0324(13) 0.0029(11)
F11 0.0630(15) 0.0220(10) 0.0470(13) 0.0062(9) 0.0283(11) 0.0052(10)
F12 0.0427(11) 0.0221(10) 0.0340(11) -0.0036(8) 0.0067(9) 0.0045(8)
O1 0.0463(15) 0.0248(13) 0.0394(14) -0.0065(11) -0.0039(12) -0.0066(11)
O2 0.0316(13) 0.0371(15) 0.0351(13) 0.0028(11) -0.0011(11) 0.0071(11)
O3 0.0595(17) 0.0196(12) 0.0362(14) 0.0005(10) -0.0157(12) -0.0044(11)
O4 0.0352(13) 0.0545(16) 0.0248(12) -0.0156(12) 0.0086(11) -0.0173(12)
O5 0.0343(13) 0.0249(12) 0.0175(11) -0.0006(9) -0.0026(9) -0.0028(10)
N1 0.0288(14) 0.0211(13) 0.0233(14) 0.0003(11) 0.0020(11) -0.0013(11)
N2 0.0314(15) 0.0201(13) 0.0174(13) -0.0017(10) -0.0011(11) 0.0038(11)
N3 0.0245(14) 0.0199(13) 0.0184(13) 0.0027(10) 0.0003(10) -0.0028(11)
N4 0.0206(13) 0.0215(13) 0.0203(13) 0.0002(10) -0.0003(10) -0.0031(10)
C1 0.0277(18) 0.0301(18) 0.043(2) -0.0045(16) -0.0029(15) -0.0055(15)
C2 0.038(2) 0.040(2) 0.059(3) -0.004(2) 0.0033(19) -0.0132(18)
C3 0.050(2) 0.033(2) 0.056(3) -0.0066(19) 0.020(2) -0.0210(18)
C4 0.053(2) 0.0235(18) 0.0316(19) -0.0020(15) 0.0141(17) -0.0036(16)
C5 0.076(3) 0.0221(18) 0.036(2) 0.0036(16) 0.021(2) -0.0026(19)
C6 0.086(3) 0.0232(18) 0.0205(17) 0.0084(15) 0.017(2) 0.012(2)
C7 0.059(2) 0.0233(17) 0.0175(16) 0.0005(13) 0.0012(15) 0.0140(16)
C8 0.068(3) 0.035(2) 0.0204(17) 0.0007(15) -0.0059(17) 0.018(2)
C9 0.047(2) 0.040(2) 0.0288(18) -0.0133(16) -0.0155(17) 0.0154(18)
C10 0.0320(18) 0.0265(17) 0.0251(16) -0.0093(14) -0.0052(14) 0.0067(14)
C11 0.0375(19) 0.0202(16) 0.0218(16) 0.0000(13) 0.0105(14) -0.0009(14)
C12 0.0422(19) 0.0187(16) 0.0151(15) -0.0005(12) 0.0029(13) 0.0043(14)
C13 0.035(2) 0.043(2) 0.053(2) 0.0004(19) -0.0190(18) -0.0020(17)
C14 0.0282(18) 0.0316(19) 0.040(2) -0.0138(16) -0.0057(15) -0.0009(15)
C15 0.0208(15) 0.0243(16) 0.0231(16) 0.0002(13) -0.0020(12) -0.0010(13)
C16 0.0257(17) 0.0228(16) 0.0293(17) -0.0009(14) -0.0039(13) -0.0014(13)
C17 0.0293(17) 0.0201(16) 0.0274(17) 0.0043(13) -0.0062(13) -0.0017(13)
C18 0.0222(16) 0.0225(16) 0.0240(16) 0.0053(13) -0.0036(13) -0.0059(13)
C19 0.0262(16) 0.0256(17) 0.0241(16) 0.0116(13) -0.0045(13) -0.0032(13)
C20 0.0251(16) 0.0333(18) 0.0200(15) 0.0069(14) 0.0016(13) -0.0049(14)
C21 0.0212(15) 0.0293(17) 0.0177(15) 0.0021(13) 0.0005(12) -0.0046(13)
C22 0.0231(16) 0.0338(18) 0.0181(15) -0.0017(13) 0.0029(12) -0.0048(13)
C23 0.0230(16) 0.0293(17) 0.0229(16) -0.0046(14) 0.0004(13) -0.0018(13)
C24 0.0240(16) 0.0209(16) 0.0227(16) -0.0019(13) -0.0005(12) -0.0015(13)
C25 0.0189(15) 0.0218(15) 0.0181(15) 0.0034(12) -0.0014(12) -0.0050(12)
C26 0.0204(15) 0.0200(15) 0.0196(15) 0.0031(12) 0.0003(12) -0.0029(12)
C27 0.039(2) 0.0268(18) 0.0285(18) 0.0010(14) 0.0056(15) 0.0021(15)
C28 0.0353(19) 0.0253(17) 0.0254(17) -0.0010(14) 0.0009(14) -0.0007(14)
C29 0.0362(19) 0.0295(19) 0.0168(15) 0.0004(13) 0.0018(13) -0.0086(15)
C30 0.0299(18) 0.040(2) 0.0168(15) 0.0039(14) 0.0022(13) -0.0119(15)
C31 0.040(2) 0.047(2) 0.0270(18) 0.0020(16) -0.0030(16) -0.0189(18)
C32 0.038(2) 0.066(3) 0.032(2) 0.0050(19) -0.0049(16) -0.024(2)
C33 0.028(2) 0.084(3) 0.030(2) 0.012(2) -0.0052(16) -0.013(2)
C34 0.0273(18) 0.060(3) 0.0262(18) 0.0091(17) 0.0013(15) -0.0041(17)
C35 0.0242(16) 0.044(2) 0.0174(15) 0.0054(14) 0.0043(13) -0.0053(15)
C36 0.0267(17) 0.0321(19) 0.0165(15) 0.0056(13) 0.0032(13) -0.0004(14)
C37 0.0252(16) 0.0256(16) 0.0142(14) 0.0030(12) 0.0016(12) 0.0004(13)
C38 0.0304(17) 0.0210(16) 0.0148(14) 0.0009(12) 0.0031(12) 0.0010(13)
C39 0.0271(16) 0.0216(16) 0.0146(14) 0.0014(12) 0.0001(12) -0.0031(13)
C40 0.0241(16) 0.0262(17) 0.0193(15) 0.0030(13) -0.0017(12) -0.0011(13)
C41 0.0283(17) 0.0199(16) 0.0226(16) -0.0016(12) 0.0012(13) 0.0021(13)
C42 0.0279(17) 0.0245(16) 0.0151(14) 0.0015(12) 0.0025(12) -0.0047(13)
N1S 0.036(2) 0.092(3) 0.079(3) 0.023(3) 0.006(2) -0.011(2)
C1S 0.077(3) 0.064(3) 0.039(2) -0.011(2) 0.008(2) -0.019(3)
C2S 0.031(2) 0.055(3) 0.057(3) -0.006(2) 0.0089(19) -0.0070(19)

loop_
_atom_type_symbol
_atom_type_description
_atom_type_scat_dispersion_real
_atom_type_scat_dispersion_imag
_atom_type_scat_source
C C 0.0033 0.0016 'International Tables Vol C Tables 4.2.6.8 and 6.1.1.4'
H H 0.0000 0.0000 'International Tables Vol C Tables 4.2.6.8 and 6.1.1.4'
N N 0.0061 0.0033 'International Tables Vol C Tables 4.2.6.8 and 6.1.1.4'
O O 0.0106 0.0060 'International Tables Vol C Tables 4.2.6.8 and 6.1.1.4'
F F 0.0171 0.0103 'International Tables Vol C Tables 4.2.6.8 and 6.1.1.4'
S S 0.1246 0.1234 'International Tables Vol C Tables 4.2.6.8 and 6.1.1.4'
Cu Cu 0.3201 1.2651 'International Tables Vol C Tables 4.2.6.8 and 6.1.1.4'

loop_
_geom_angle_atom_site_label_1
_geom_angle_atom_site_label_2
_geom_angle_atom_site_label_3
_geom_angle
_geom_angle_site_symmetry_1
_geom_angle_site_symmetry_3
_geom_angle_publ_flag
N2 Cu1 N3 128.71(10) . . ?
N2 Cu1 N4 127.70(10) . . ?
N3 Cu1 N4 83.00(10) . . ?
N2 Cu1 N1 82.90(11) . . ?
N3 Cu1 N1 123.73(10) . . ?
N4 Cu1 N1 115.54(10) . . ?
O3 S1 O5 113.12(14) . . ?
O3 S1 O4 113.80(17) . . ?
O5 S1 O4 113.13(14) . . ?
O3 S1 C39 105.82(14) . . ?
O5 S1 C39 104.49(13) . . ?
O4 S1 C39 105.40(14) . . ?
C1 N1 C11 117.7(3) . . ?
C1 N1 Cu1 131.9(2) . . ?
C11 N1 Cu1 110.2(2) . . ?
C10 N2 C12 117.0(3) . . ?
C10 N2 Cu1 131.7(2) . . ?
C12 N2 Cu1 111.3(2) . . ?
C15 N3 C25 117.4(3) . . ?
C15 N3 Cu1 131.9(2) . . ?
C25 N3 Cu1 110.7(2) . . ?
C24 N4 C26 117.0(3) . . ?
C24 N4 Cu1 132.1(2) . . ?
C26 N4 Cu1 110.7(2) . . ?
N1 C1 C2 123.6(4) . . ?
N1 C1 C13 115.7(3) . . ?
C2 C1 C13 120.6(3) . . ?
C3 C2 C1 118.8(4) . . ?
C2 C3 C4 120.1(3) . . ?
C3 C4 C11 117.2(3) . . ?
C3 C4 C5 123.4(4) . . ?
C11 C4 C5 119.4(4) . . ?
C6 C5 C4 121.2(4) . . ?
C5 C6 C7 121.4(3) . . ?
C8 C7 C12 117.6(3) . . ?
C8 C7 C6 123.3(3) . . ?
C12 C7 C6 119.1(4) . . ?
C9 C8 C7 119.9(3) . . ?
C8 C9 C10 118.8(3) . . ?
N2 C10 C9 123.4(3) . . ?
N2 C10 C14 115.4(3) . . ?
C9 C10 C14 121.3(3) . . ?
N1 C11 C4 122.5(3) . . ?
N1 C11 C12 117.8(3) . . ?
C4 C11 C12 119.7(3) . . ?
N2 C12 C7 123.1(3) . . ?
N2 C12 C11 117.7(3) . . ?
C7 C12 C11 119.1(3) . . ?
F3 C13 F2 108.5(3) . . ?
F3 C13 F1 104.7(4) . . ?
F2 C13 F1 106.2(3) . . ?
F3 C13 C1 113.6(3) . . ?
F2 C13 C1 111.8(3) . . ?
F1 C13 C1 111.6(3) . . ?
F5 C14 F6 107.1(3) . . ?
F5 C14 F4 107.0(3) . . ?
F6 C14 F4 106.9(3) . . ?
F5 C14 C10 112.0(3) . . ?
F6 C14 C10 112.5(3) . . ?
F4 C14 C10 111.1(3) . . ?
N3 C15 C16 123.8(3) . . ?
N3 C15 C27 115.8(3) . . ?
C16 C15 C27 120.4(3) . . ?
C17 C16 C15 118.4(3) . . ?
C16 C17 C18 120.0(3) . . ?
C17 C18 C25 117.6(3) . . ?
C17 C18 C19 122.8(3) . . ?
C25 C18 C19 119.6(3) . . ?
C20 C19 C18 120.7(3) . . ?
C19 C20 C21 121.1(3) . . ?
C22 C21 C26 117.5(3) . . ?
C22 C21 C20 123.0(3) . . ?
C26 C21 C20 119.4(3) . . ?
C23 C22 C21 120.1(3) . . ?
C22 C23 C24 118.2(3) . . ?
N4 C24 C23 124.2(3) . . ?
N4 C24 C28 115.2(3) . . ?
C23 C24 C28 120.5(3) . . ?
N3 C25 C18 122.9(3) . . ?
N3 C25 C26 117.9(3) . . ?
C18 C25 C26 119.2(3) . . ?
N4 C26 C21 122.8(3) . . ?
N4 C26 C25 117.5(3) . . ?
C21 C26 C25 119.6(3) . . ?
F7 C27 F8 107.2(3) . . ?
F7 C27 F9 106.6(3) . . ?
F8 C27 F9 106.9(3) . . ?
F7 C27 C15 111.6(3) . . ?
F8 C27 C15 112.2(3) . . ?
F9 C27 C15 112.1(3) . . ?
F12 C28 F11 106.6(3) . . ?
F12 C28 F10 106.4(3) . . ?
F11 C28 F10 106.7(3) . . ?
F12 C28 C24 112.5(3) . . ?
F11 C28 C24 113.1(3) . . ?
F10 C28 C24 111.0(3) . . ?
O1 C29 C30 121.3(3) . . ?
O1 C29 C42 120.6(3) . . ?
C30 C29 C42 118.1(3) . . ?
C31 C30 C35 119.7(3) . . ?
C31 C30 C29 118.8(3) . . ?
C35 C30 C29 121.5(3) . . ?
C32 C31 C30 120.0(4) . . ?
C33 C32 C31 120.4(4) . . ?
C32 C33 C34 120.6(4) . . ?
C33 C34 C35 119.4(4) . . ?
C30 C35 C34 119.9(3) . . ?
C30 C35 C36 120.8(3) . . ?
C34 C35 C36 119.3(3) . . ?
O2 C36 C35 121.6(3) . . ?
O2 C36 C37 120.4(3) . . ?
C35 C36 C37 118.0(3) . . ?
C38 C37 C42 119.7(3) . . ?
C38 C37 C36 119.3(3) . . ?
C42 C37 C36 121.0(3) . . ?
C39 C38 C37 120.3(3) . . ?
C38 C39 C40 120.3(3) . . ?
C38 C39 S1 120.4(2) . . ?
C40 C39 S1 119.2(2) . . ?
C41 C40 C39 119.6(3) . . ?
C40 C41 C42 120.5(3) . . ?
C41 C42 C37 119.5(3) . . ?
C41 C42 C29 119.8(3) . . ?
C37 C42 C29 120.6(3) . . ?
N1S C2S C1S 178.6(5) . . ?

loop_
_geom_bond_atom_site_label_1
_geom_bond_atom_site_label_2
_geom_bond_distance
_geom_bond_site_symmetry_2
_geom_bond_publ_flag
Cu1 N2 2.021(3) . ?
Cu1 N3 2.038(3) . ?
Cu1 N4 2.046(3) . ?
Cu1 N1 2.063(3) . ?
S1 O3 1.445(3) . ?
S1 O5 1.447(2) . ?
S1 O4 1.451(3) . ?
S1 C39 1.790(3) . ?
F1 C13 1.348(5) . ?
F2 C13 1.332(4) . ?
F3 C13 1.308(5) . ?
F4 C14 1.344(4) . ?
F5 C14 1.335(4) . ?
F6 C14 1.336(4) . ?
F7 C27 1.325(4) . ?
F8 C27 1.329(4) . ?
F9 C27 1.331(4) . ?
F10 C28 1.342(4) . ?
F11 C28 1.334(4) . ?
F12 C28 1.327(4) . ?
O1 C29 1.220(4) . ?
O2 C36 1.223(4) . ?
N1 C1 1.335(4) . ?
N1 C11 1.357(4) . ?
N2 C10 1.335(4) . ?
N2 C12 1.363(4) . ?
N3 C15 1.334(4) . ?
N3 C25 1.360(4) . ?
N4 C24 1.333(4) . ?
N4 C26 1.360(4) . ?
C1 C2 1.386(5) . ?
C1 C13 1.507(5) . ?
C2 C3 1.364(6) . ?
C3 C4 1.403(6) . ?
C4 C11 1.412(5) . ?
C4 C5 1.426(5) . ?
C5 C6 1.334(6) . ?
C6 C7 1.444(5) . ?
C7 C8 1.391(6) . ?
C7 C12 1.410(4) . ?
C8 C9 1.367(6) . ?
C9 C10 1.406(5) . ?
C10 C14 1.500(5) . ?
C11 C12 1.437(5) . ?
C15 C16 1.396(5) . ?
C15 C27 1.509(4) . ?
C16 C17 1.373(5) . ?
C17 C18 1.398(5) . ?
C18 C25 1.407(4) . ?
C18 C19 1.440(4) . ?
C19 C20 1.347(5) . ?
C20 C21 1.431(4) . ?
C21 C22 1.399(5) . ?
C21 C26 1.408(4) . ?
C22 C23 1.366(5) . ?
C23 C24 1.398(4) . ?
C24 C28 1.500(4) . ?
C25 C26 1.440(4) . ?
C29 C30 1.484(5) . ?
C29 C42 1.487(4) . ?
C30 C31 1.392(5) . ?
C30 C35 1.395(5) . ?
C31 C32 1.382(6) . ?
C32 C33 1.379(6) . ?
C33 C34 1.387(6) . ?
C34 C35 1.398(5) . ?
C35 C36 1.487(5) . ?
C36 C37 1.493(4) . ?
C37 C38 1.390(4) . ?
C37 C42 1.404(4) . ?
C38 C39 1.379(4) . ?
C39 C40 1.399(4) . ?
C40 C41 1.386(4) . ?
C41 C42 1.392(4) . ?
N1S C2S 1.138(6) . ?
C1S C2S 1.446(6) . ?

loop_
_geom_torsion_atom_site_label_1
_geom_torsion_atom_site_label_2
_geom_torsion_atom_site_label_3
_geom_torsion_atom_site_label_4
_geom_torsion
_geom_torsion_site_symmetry_1
_geom_torsion_site_symmetry_2
_geom_torsion_site_symmetry_3
_geom_torsion_site_symmetry_4
_geom_torsion_publ_flag
N2 Cu1 N1 C1 176.6(3) . . . . ?
N3 Cu1 N1 C1 -51.0(3) . . . . ?
N4 Cu1 N1 C1 48.0(3) . . . . ?
N2 Cu1 N1 C11 1.6(2) . . . . ?
N3 Cu1 N1 C11 134.0(2) . . . . ?
N4 Cu1 N1 C11 -127.0(2) . . . . ?
N3 Cu1 N2 C10 51.3(3) . . . . ?
N4 Cu1 N2 C10 -63.6(3) . . . . ?
N1 Cu1 N2 C10 179.5(3) . . . . ?
N3 Cu1 N2 C12 -128.0(2) . . . . ?
N4 Cu1 N2 C12 117.0(2) . . . . ?
N1 Cu1 N2 C12 0.1(2) . . . . ?
N2 Cu1 N3 C15 47.5(3) . . . . ?
N4 Cu1 N3 C15 -178.8(3) . . . . ?
N1 Cu1 N3 C15 -62.7(3) . . . . ?
N2 Cu1 N3 C25 -134.09(19) . . . . ?
N4 Cu1 N3 C25 -0.38(19) . . . . ?
N1 Cu1 N3 C25 115.7(2) . . . . ?
N2 Cu1 N4 C24 -49.6(3) . . . . ?
N3 Cu1 N4 C24 175.9(3) . . . . ?
N1 Cu1 N4 C24 51.7(3) . . . . ?
N2 Cu1 N4 C26 136.4(2) . . . . ?
N3 Cu1 N4 C26 1.8(2) . . . . ?
N1 Cu1 N4 C26 -122.3(2) . . . . ?
C11 N1 C1 C2 -0.5(5) . . . . ?
Cu1 N1 C1 C2 -175.2(3) . . . . ?
C11 N1 C1 C13 177.2(3) . . . . ?
Cu1 N1 C1 C13 2.5(5) . . . . ?
N1 C1 C2 C3 0.7(6) . . . . ?
C13 C1 C2 C3 -176.8(4) . . . . ?
C1 C2 C3 C4 -0.6(6) . . . . ?
C2 C3 C4 C11 0.3(6) . . . . ?
C2 C3 C4 C5 -179.1(4) . . . . ?
C3 C4 C5 C6 178.5(4) . . . . ?
C11 C4 C5 C6 -0.9(5) . . . . ?
C4 C5 C6 C7 1.8(6) . . . . ?
C5 C6 C7 C8 179.6(4) . . . . ?
C5 C6 C7 C12 -0.1(5) . . . . ?
C12 C7 C8 C9 3.4(5) . . . . ?
C6 C7 C8 C9 -176.3(3) . . . . ?
C7 C8 C9 C10 -0.4(5) . . . . ?
C12 N2 C10 C9 3.6(5) . . . . ?
Cu1 N2 C10 C9 -175.8(2) . . . . ?
C12 N2 C10 C14 -177.6(3) . . . . ?
Cu1 N2 C10 C14 3.1(4) . . . . ?
C8 C9 C10 N2 -3.3(5) . . . . ?
C8 C9 C10 C14 177.8(3) . . . . ?
C1 N1 C11 C4 0.1(5) . . . . ?
Cu1 N1 C11 C4 175.9(3) . . . . ?
C1 N1 C11 C12 -178.8(3) . . . . ?
Cu1 N1 C11 C12 -3.0(3) . . . . ?
C3 C4 C11 N1 -0.1(5) . . . . ?
C5 C4 C11 N1 179.4(3) . . . . ?
C3 C4 C11 C12 178.9(3) . . . . ?
C5 C4 C11 C12 -1.7(5) . . . . ?
C10 N2 C12 C7 -0.2(4) . . . . ?
Cu1 N2 C12 C7 179.2(2) . . . . ?
C10 N2 C12 C11 178.8(3) . . . . ?
Cu1 N2 C12 C11 -1.8(3) . . . . ?
C8 C7 C12 N2 -3.2(5) . . . . ?
C6 C7 C12 N2 176.5(3) . . . . ?
C8 C7 C12 C11 177.8(3) . . . . ?
C6 C7 C12 C11 -2.5(5) . . . . ?
N1 C11 C12 N2 3.3(4) . . . . ?
C4 C11 C12 N2 -175.6(3) . . . . ?
N1 C11 C12 C7 -177.6(3) . . . . ?
C4 C11 C12 C7 3.4(5) . . . . ?
N1 C1 C13 F3 44.8(5) . . . . ?
C2 C1 C13 F3 -137.4(4) . . . . ?
N1 C1 C13 F2 168.1(3) . . . . ?
C2 C1 C13 F2 -14.2(5) . . . . ?
N1 C1 C13 F1 -73.2(4) . . . . ?
C2 C1 C13 F1 104.5(4) . . . . ?
N2 C10 C14 F5 -73.6(4) . . . . ?
C9 C10 C14 F5 105.3(4) . . . . ?
N2 C10 C14 F6 47.1(4) . . . . ?
C9 C10 C14 F6 -134.0(3) . . . . ?
N2 C10 C14 F4 166.8(3) . . . . ?
C9 C10 C14 F4 -14.3(4) . . . . ?
C25 N3 C15 C16 1.0(4) . . . . ?
Cu1 N3 C15 C16 179.3(2) . . . . ?
C25 N3 C15 C27 -178.5(3) . . . . ?
Cu1 N3 C15 C27 -0.2(4) . . . . ?
N3 C15 C16 C17 0.1(5) . . . . ?
C27 C15 C16 C17 179.6(3) . . . . ?
C15 C16 C17 C18 -0.3(5) . . . . ?
C16 C17 C18 C25 -0.5(5) . . . . ?
C16 C17 C18 C19 -179.8(3) . . . . ?
C17 C18 C19 C20 175.7(3) . . . . ?
C25 C18 C19 C20 -3.6(5) . . . . ?
C18 C19 C20 C21 1.3(5) . . . . ?
C19 C20 C21 C22 -177.5(3) . . . . ?
C19 C20 C21 C26 3.1(5) . . . . ?
C26 C21 C22 C23 2.8(4) . . . . ?
C20 C21 C22 C23 -176.7(3) . . . . ?
C21 C22 C23 C24 0.7(5) . . . . ?
C26 N4 C24 C23 2.3(4) . . . . ?
Cu1 N4 C24 C23 -171.4(2) . . . . ?
C26 N4 C24 C28 -175.2(3) . . . . ?
Cu1 N4 C24 C28 11.0(4) . . . . ?
C22 C23 C24 N4 -3.4(5) . . . . ?
C22 C23 C24 C28 174.0(3) . . . . ?
C15 N3 C25 C18 -1.9(4) . . . . ?
Cu1 N3 C25 C18 179.4(2) . . . . ?
C15 N3 C25 C26 177.5(3) . . . . ?
Cu1 N3 C25 C26 -1.1(3) . . . . ?
C17 C18 C25 N3 1.7(4) . . . . ?
C19 C18 C25 N3 -179.0(3) . . . . ?
C17 C18 C25 C26 -177.8(3) . . . . ?
C19 C18 C25 C26 1.6(4) . . . . ?
C24 N4 C26 C21 1.6(4) . . . . ?
Cu1 N4 C26 C21 176.6(2) . . . . ?
C24 N4 C26 C25 -178.0(3) . . . . ?
Cu1 N4 C26 C25 -3.0(3) . . . . ?
C22 C21 C26 N4 -4.1(4) . . . . ?
C20 C21 C26 N4 175.4(3) . . . . ?
C22 C21 C26 C25 175.5(3) . . . . ?
C20 C21 C26 C25 -5.0(4) . . . . ?
N3 C25 C26 N4 2.8(4) . . . . ?
C18 C25 C26 N4 -177.7(3) . . . . ?
N3 C25 C26 C21 -176.7(3) . . . . ?
C18 C25 C26 C21 2.7(4) . . . . ?
N3 C15 C27 F7 55.8(4) . . . . ?
C16 C15 C27 F7 -123.8(3) . . . . ?
N3 C15 C27 F8 -64.5(4) . . . . ?
C16 C15 C27 F8 115.9(3) . . . . ?
N3 C15 C27 F9 175.2(3) . . . . ?
C16 C15 C27 F9 -4.3(4) . . . . ?
N4 C24 C28 F12 179.1(3) . . . . ?
C23 C24 C28 F12 1.5(4) . . . . ?
N4 C24 C28 F11 -60.0(4) . . . . ?
C23 C24 C28 F11 122.4(3) . . . . ?
N4 C24 C28 F10 60.0(4) . . . . ?
C23 C24 C28 F10 -117.6(3) . . . . ?
O1 C29 C30 C31 0.8(5) . . . . ?
C42 C29 C30 C31 -179.5(3) . . . . ?
O1 C29 C30 C35 -179.1(3) . . . . ?
C42 C29 C30 C35 0.6(4) . . . . ?
C35 C30 C31 C32 -1.0(5) . . . . ?
C29 C30 C31 C32 179.1(3) . . . . ?
C30 C31 C32 C33 1.8(6) . . . . ?
C31 C32 C33 C34 -0.9(6) . . . . ?
C32 C33 C34 C35 -0.9(5) . . . . ?
C31 C30 C35 C34 -0.7(5) . . . . ?
C29 C30 C35 C34 179.2(3) . . . . ?
C31 C30 C35 C36 178.6(3) . . . . ?
C29 C30 C35 C36 -1.5(5) . . . . ?
C33 C34 C35 C30 1.7(5) . . . . ?
C33 C34 C35 C36 -177.7(3) . . . . ?
C30 C35 C36 O2 -177.3(3) . . . . ?
C34 C35 C36 O2 2.0(5) . . . . ?
C30 C35 C36 C37 1.6(4) . . . . ?
C34 C35 C36 C37 -179.1(3) . . . . ?
O2 C36 C37 C38 -1.1(4) . . . . ?
C35 C36 C37 C38 180.0(3) . . . . ?
O2 C36 C37 C42 178.1(3) . . . . ?
C35 C36 C37 C42 -0.9(4) . . . . ?
C42 C37 C38 C39 0.5(4) . . . . ?
C36 C37 C38 C39 179.6(3) . . . . ?
C37 C38 C39 C40 -0.1(4) . . . . ?
C37 C38 C39 S1 -176.3(2) . . . . ?
O3 S1 C39 C38 -15.8(3) . . . . ?
O5 S1 C39 C38 103.8(3) . . . . ?
O4 S1 C39 C38 -136.7(3) . . . . ?
O3 S1 C39 C40 167.9(2) . . . . ?
O5 S1 C39 C40 -72.4(3) . . . . ?
O4 S1 C39 C40 47.1(3) . . . . ?
C38 C39 C40 C41 -0.3(4) . . . . ?
S1 C39 C40 C41 175.9(2) . . . . ?
C39 C40 C41 C42 0.4(5) . . . . ?
C40 C41 C42 C37 0.0(4) . . . . ?
C40 C41 C42 C29 -179.6(3) . . . . ?
C38 C37 C42 C41 -0.4(4) . . . . ?
C36 C37 C42 C41 -179.6(3) . . . . ?
C38 C37 C42 C29 179.2(3) . . . . ?
C36 C37 C42 C29 0.0(4) . . . . ?
O1 C29 C42 C41 -0.5(5) . . . . ?
C30 C29 C42 C41 179.7(3) . . . . ?
O1 C29 C42 C37 179.9(3) . . . . ?
C30 C29 C42 C37 0.1(4) . . . . ?
